data_7155766
loop_
_publ_author_name
'Mykhailiuk, Pavel K.'

_publ_section_title
;
 Heptafluoroisopropyl diazomethane (i-C3F7CHN2): in situ generation and
 synthesis of pyrazoles
;
_journal_name_full 'Org. Biomol. Chem.'
_journal_paper_doi 10.1039/C7OB01579H
_journal_year 2017
_chemical_formula_sum 'C8 H5 F7 N2 O2'
_chemical_formula_weight 294.14
_chemical_name_systematic
; 
 ? 
;
_space_group_IT_number 14
_symmetry_space_group_name_Hall '-P 2yn'
_symmetry_space_group_name_H-M 'P 1 21/n 1'
_atom_sites_solution_hydrogens geom
_atom_sites_solution_primary direct
_atom_sites_solution_secondary difmap
_audit_creation_method SHELXL-97
_audit_update_record
;
2017-06-23 deposited with the CCDC.
2017-07-14 downloaded from the CCDC.
;
_cell_angle_alpha 90.00
_cell_angle_beta 110.142(10)
_cell_angle_gamma 90.00
_cell_formula_units_Z 4
_cell_length_a 5.6579(5)
_cell_length_b 29.090(2)
_cell_length_c 6.9744(7)
_cell_measurement_temperature 100(2)
_cell_volume 1077.70(18)
_computing_structure_refinement 'SHELXL-97 (Sheldrick, 1997)'
_computing_structure_solution 'SHELXS-97 (Sheldrick, 1990)'
_diffrn_ambient_temperature 100(2)
_diffrn_measured_fraction_theta_full 0.983
_diffrn_measured_fraction_theta_max 0.983
_diffrn_radiation_monochromator graphite
_diffrn_radiation_source 'fine-focus sealed tube'
_diffrn_radiation_type MoK\a
_diffrn_radiation_wavelength 0.71073
_diffrn_reflns_av_R_equivalents 0.0746
_diffrn_reflns_av_sigmaI/netI 0.0727
_diffrn_reflns_limit_h_max 7
_diffrn_reflns_limit_h_min -7
_diffrn_reflns_limit_k_max 40
_diffrn_reflns_limit_k_min -38
_diffrn_reflns_limit_l_max 9
_diffrn_reflns_limit_l_min -8
_diffrn_reflns_number 10035
_diffrn_reflns_theta_full 30.00
_diffrn_reflns_theta_max 30.00
_diffrn_reflns_theta_min 3.19
_exptl_absorpt_coefficient_mu 0.208
_exptl_absorpt_correction_T_max 0.9897
_exptl_absorpt_correction_T_min 0.9596
_exptl_crystal_density_diffrn 1.813
_exptl_crystal_density_method 'not measured'
_exptl_crystal_F_000 584
_exptl_crystal_size_max 0.20
_exptl_crystal_size_mid 0.05
_exptl_crystal_size_min 0.05
_refine_diff_density_max 0.324
_refine_diff_density_min -0.393
_refine_diff_density_rms 0.076
_refine_ls_extinction_method none
_refine_ls_goodness_of_fit_ref 0.946
_refine_ls_hydrogen_treatment mixed
_refine_ls_matrix_type full
_refine_ls_number_parameters 177
_refine_ls_number_reflns 3090
_refine_ls_number_restraints 0
_refine_ls_restrained_S_all 0.946
_refine_ls_R_factor_all 0.1003
_refine_ls_R_factor_gt 0.0594
_refine_ls_shift/su_max 0.001
_refine_ls_shift/su_mean 0.000
_refine_ls_structure_factor_coef Fsqd
_refine_ls_weighting_details 'calc w=1/[\s^2^(Fo^2^)+(0.0686P)^2^+0.0000P] where P=(Fo^2^+2Fc^2^)/3'
_refine_ls_weighting_scheme calc
_refine_ls_wR_factor_gt 0.1311
_refine_ls_wR_factor_ref 0.1533
_reflns_number_gt 1890
_reflns_number_total 3090
_reflns_threshold_expression >2sigma(I)
_cod_data_source_file c7ob01579h2.cif
_cod_data_source_block tolm331
_cod_original_cell_volume 1077.70(17)
_cod_database_code 7155766

loop_
_symmetry_equiv_pos_as_xyz
'x, y, z'
'-x+1/2, y+1/2, -z+1/2'
'-x, -y, -z'
'x-1/2, -y-1/2, z-1/2'

loop_
_atom_site_label
_atom_site_type_symbol
_atom_site_fract_x
_atom_site_fract_y
_atom_site_fract_z
_atom_site_U_iso_or_equiv
_atom_site_adp_type
_atom_site_occupancy
_atom_site_symmetry_multiplicity
_atom_site_calc_flag
_atom_site_refinement_flags
F1 F 0.5309(2) 0.56714(5) 0.4132(2) 0.0389(4) Uani 1 1 d .
F2 F 0.1590(3) 0.57005(6) 0.0491(2) 0.0514(5) Uani 1 1 d .
F3 F 0.1298(3) 0.51224(5) 0.2308(2) 0.0421(4) Uani 1 1 d .
F4 F -0.1258(3) 0.56890(5) 0.1882(2) 0.0413(4) Uani 1 1 d .
F5 F 0.3071(3) 0.52271(5) 0.6390(2) 0.0413(4) Uani 1 1 d .
F6 F 0.0392(2) 0.57669(5) 0.6069(2) 0.0344(4) Uani 1 1 d .
F7 F 0.4326(3) 0.58982(6) 0.7579(2) 0.0499(5) Uani 1 1 d .
O1 O 0.7160(3) 0.75418(5) 0.3469(3) 0.0296(4) Uani 1 1 d .
O2 O 0.3474(3) 0.78402(5) 0.3431(2) 0.0259(4) Uani 1 1 d .
N1 N 0.1492(3) 0.70092(7) 0.3605(3) 0.0237(4) Uani 1 1 d .
H1A H 0.051(4) 0.7224(9) 0.358(4) 0.027(6) Uiso 1 1 d .
N2 N 0.0848(3) 0.65737(6) 0.3758(3) 0.0255(4) Uani 1 1 d .
C1 C 0.2881(4) 0.63296(8) 0.3780(3) 0.0224(4) Uani 1 1 d .
C2 C 0.4811(4) 0.66124(8) 0.3651(3) 0.0229(4) Uani 1 1 d .
H2 H 0.6422 0.6523 0.3641 0.027 Uiso 1 1 calc R
C3 C 0.3851(4) 0.70499(7) 0.3542(3) 0.0225(4) Uani 1 1 d .
C4 C 0.5026(4) 0.74958(7) 0.3463(3) 0.0229(4) Uani 1 1 d .
C5 C 0.4479(4) 0.82973(8) 0.3428(4) 0.0293(5) Uani 1 1 d .
H5A H 0.3253 0.8525 0.3533 0.044 Uiso 1 1 calc R
H5B H 0.4816 0.8346 0.2155 0.044 Uiso 1 1 calc R
H5C H 0.6047 0.8331 0.4593 0.044 Uiso 1 1 calc R
C6 C 0.2957(4) 0.58192(8) 0.4017(3) 0.0254(5) Uani 1 1 d .
C7 C 0.2665(4) 0.56709(8) 0.6041(4) 0.0287(5) Uani 1 1 d .
C8 C 0.1101(5) 0.55751(8) 0.2154(4) 0.0307(5) Uani 1 1 d .

loop_
_atom_site_aniso_label
_atom_site_aniso_U_11
_atom_site_aniso_U_22
_atom_site_aniso_U_33
_atom_site_aniso_U_23
_atom_site_aniso_U_13
_atom_site_aniso_U_12
F1 0.0260(7) 0.0281(8) 0.0706(11) 0.0063(7) 0.0271(7) 0.0068(5)
F2 0.0872(13) 0.0418(10) 0.0376(9) -0.0089(7) 0.0375(9) -0.0167(8)
F3 0.0523(9) 0.0243(8) 0.0517(10) -0.0051(6) 0.0207(8) -0.0060(6)
F4 0.0303(8) 0.0477(10) 0.0402(9) -0.0063(7) 0.0047(6) -0.0017(6)
F5 0.0463(9) 0.0302(8) 0.0513(10) 0.0143(7) 0.0217(7) 0.0073(6)
F6 0.0372(8) 0.0371(9) 0.0367(8) 0.0056(6) 0.0228(6) 0.0033(6)
F7 0.0512(10) 0.0544(12) 0.0315(8) 0.0055(7) -0.0019(7) -0.0196(8)
O1 0.0220(8) 0.0259(9) 0.0437(10) 0.0000(7) 0.0148(7) -0.0013(6)
O2 0.0234(8) 0.0213(8) 0.0329(9) 0.0006(6) 0.0097(6) 0.0009(6)
N1 0.0222(9) 0.0229(10) 0.0282(10) 0.0015(7) 0.0114(8) 0.0033(7)
N2 0.0242(9) 0.0228(10) 0.0319(10) 0.0041(8) 0.0129(8) 0.0032(7)
C1 0.0193(10) 0.0250(11) 0.0238(10) 0.0001(8) 0.0085(8) 0.0001(8)
C2 0.0175(9) 0.0261(11) 0.0258(11) -0.0006(8) 0.0085(8) -0.0005(8)
C3 0.0191(10) 0.0272(11) 0.0211(10) -0.0005(8) 0.0067(8) 0.0007(8)
C4 0.0215(10) 0.0260(11) 0.0207(10) 0.0012(8) 0.0064(8) 0.0021(8)
C5 0.0332(12) 0.0216(11) 0.0311(12) 0.0006(9) 0.0086(10) 0.0009(9)
C6 0.0170(10) 0.0263(12) 0.0360(12) 0.0005(9) 0.0129(9) 0.0012(8)
C7 0.0239(11) 0.0252(12) 0.0327(12) 0.0029(9) 0.0046(9) -0.0008(9)
C8 0.0387(13) 0.0264(12) 0.0321(13) -0.0016(9) 0.0185(11) -0.0027(9)

loop_
_atom_type_symbol
_atom_type_description
_atom_type_scat_dispersion_real
_atom_type_scat_dispersion_imag
_atom_type_scat_source
C C 0.0033 0.0016 'International Tables Vol C Tables 4.2.6.8 and 6.1.1.4'
H H 0.0000 0.0000 'International Tables Vol C Tables 4.2.6.8 and 6.1.1.4'
N N 0.0061 0.0033 'International Tables Vol C Tables 4.2.6.8 and 6.1.1.4'
O O 0.0106 0.0060 'International Tables Vol C Tables 4.2.6.8 and 6.1.1.4'
F F 0.0171 0.0103 'International Tables Vol C Tables 4.2.6.8 and 6.1.1.4'

loop_
_geom_angle_atom_site_label_1
_geom_angle_atom_site_label_2
_geom_angle_atom_site_label_3
_geom_angle
C4 O2 C5 115.85(17)
N2 N1 C3 112.64(17)
N2 N1 H1A 121.1(18)
C3 N1 H1A 126.3(18)
N1 N2 C1 104.25(17)
N2 C1 C2 111.9(2)
N2 C1 C6 121.18(18)
C2 C1 C6 126.89(18)
C3 C2 C1 104.25(18)
C3 C2 H2 127.9
C1 C2 H2 127.9
N1 C3 C2 106.98(18)
N1 C3 C4 122.84(19)
C2 C3 C4 130.13(19)
O1 C4 O2 124.7(2)
O1 C4 C3 124.1(2)
O2 C4 C3 111.23(18)
O2 C5 H5A 109.5
O2 C5 H5B 109.5
H5A C5 H5B 109.5
O2 C5 H5C 109.5
H5A C5 H5C 109.5
H5B C5 H5C 109.5
F1 C6 C1 107.96(16)
F1 C6 C8 105.75(18)
C1 C6 C8 112.42(19)
F1 C6 C7 105.43(18)
C1 C6 C7 111.84(18)
C8 C6 C7 112.88(18)
F5 C7 F6 108.21(18)
F5 C7 F7 107.92(19)
F6 C7 F7 107.65(19)
F5 C7 C6 112.12(19)
F6 C7 C6 111.48(18)
F7 C7 C6 109.30(18)
F3 C8 F4 108.27(18)
F3 C8 F2 107.83(18)
F4 C8 F2 107.9(2)
F3 C8 C6 112.2(2)
F4 C8 C6 111.57(18)
F2 C8 C6 108.88(19)

loop_
_geom_bond_atom_site_label_1
_geom_bond_atom_site_label_2
_geom_bond_distance
F1 C6 1.374(2)
F2 C8 1.333(3)
F3 C8 1.323(3)
F4 C8 1.324(3)
F5 C7 1.319(3)
F6 C7 1.323(3)
F7 C7 1.333(3)
O1 C4 1.213(2)
O2 C4 1.327(3)
O2 C5 1.447(3)
N1 N2 1.333(3)
N1 C3 1.355(3)
N1 H1A 0.83(3)
N2 C1 1.347(3)
C1 C2 1.395(3)
C1 C6 1.493(3)
C2 C3 1.375(3)
C2 H2 0.9500
C3 C4 1.467(3)
C5 H5A 0.9800
C5 H5B 0.9800
C5 H5C 0.9800
C6 C8 1.535(3)
C6 C7 1.539(3)

loop_
_geom_hbond_atom_site_label_D
_geom_hbond_atom_site_label_H
_geom_hbond_atom_site_label_A
_geom_hbond_distance_DH
_geom_hbond_distance_HA
_geom_hbond_distance_DA
_geom_hbond_angle_DHA
_geom_hbond_site_symmetry_A
N1 H1A O1 0.83(3) 2.09(3) 2.874(2) 158(2) 1_455

loop_
_geom_torsion_atom_site_label_1
_geom_torsion_atom_site_label_2
_geom_torsion_atom_site_label_3
_geom_torsion_atom_site_label_4
_geom_torsion
C3 N1 N2 C1 -0.4(2)
N1 N2 C1 C2 0.3(2)
N1 N2 C1 C6 177.72(19)
N2 C1 C2 C3 -0.1(2)
C6 C1 C2 C3 -177.4(2)
N2 N1 C3 C2 0.3(2)
N2 N1 C3 C4 -177.34(19)
C1 C2 C3 N1 -0.1(2)
C1 C2 C3 C4 177.3(2)
C5 O2 C4 O1 -0.7(3)
C5 O2 C4 C3 177.84(17)
N1 C3 C4 O1 177.7(2)
C2 C3 C4 O1 0.6(4)
N1 C3 C4 O2 -0.9(3)
C2 C3 C4 O2 -178.0(2)
N2 C1 C6 F1 -175.71(19)
C2 C1 C6 F1 1.3(3)
N2 C1 C6 C8 68.0(3)
C2 C1 C6 C8 -115.0(2)
N2 C1 C6 C7 -60.2(3)
C2 C1 C6 C7 116.8(2)
F1 C6 C7 F5 -54.3(2)
C1 C6 C7 F5 -171.40(18)
C8 C6 C7 F5 60.6(2)
F1 C6 C7 F6 -175.82(17)
C1 C6 C7 F6 67.1(2)
C8 C6 C7 F6 -60.8(2)
F1 C6 C7 F7 65.3(2)
C1 C6 C7 F7 -51.8(2)
C8 C6 C7 F7 -179.73(19)
F1 C6 C8 F3 58.0(2)
C1 C6 C8 F3 175.61(16)
C7 C6 C8 F3 -56.7(2)
F1 C6 C8 F4 179.73(17)
C1 C6 C8 F4 -62.7(2)
C7 C6 C8 F4 65.0(3)
F1 C6 C8 F2 -61.2(2)
C1 C6 C8 F2 56.3(2)
C7 C6 C8 F2 -176.02(19)
